data_1527280
loop_
_publ_author_name
'Dascoulidou-Gritner, K.'
'Schuster, H.U.'

_publ_section_title
;
 Darstellung und Kristallstrukturen der Verbindungen Ca Pt Ga, Ca Pt In
 und Ca Pd.4 Ga1.6
;
_journal_name_full 'Zeitschrift fuer Anorganische und Allgemeine Chemie'
_journal_page_first 1151
_journal_page_last 1156
_journal_volume 620
_journal_year 1994
_chemical_formula_sum 'Ca Ga1.184 Pd0.296'
_chemical_name_systematic 'Ca (Ga0.8 Pd0.2)1.48'
_space_group_IT_number 74
_symmetry_space_group_name_Hall '-I 2b 2'
_symmetry_space_group_name_H-M 'I m m a'
_cell_angle_alpha 90
_cell_angle_beta 90
_cell_angle_gamma 90
_cell_formula_units_Z 4
_cell_length_a 4.462
_cell_length_b 7.231
_cell_length_c 7.745
_cell_volume 249.890
_citation_journal_id_ASTM ZAACAB
_cod_data_source_file Dascoulidou-Gritner_ZAACAB_1994_237.cif
_cod_data_source_block Ca1Ga1.184Pd0.296
_cod_original_cell_volume 249.8903
_cod_original_formula_sum 'Ca1 Ga1.184 Pd0.296'
_cod_database_code 1527280

loop_
_symmetry_equiv_pos_as_xyz
x,y,z
-x,-y+1/2,z
x,-y,-z
-x,y+1/2,-z
-x,-y,-z
x,y-1/2,-z
-x,y,z
x,-y-1/2,z
x+1/2,y+1/2,z+1/2
-x+1/2,-y+1,z+1/2
x+1/2,-y+1/2,-z+1/2
-x+1/2,y+1,-z+1/2
-x+1/2,-y+1/2,-z+1/2
x+1/2,y,-z+1/2
-x+1/2,y+1/2,z+1/2
x+1/2,-y,z+1/2

loop_
_atom_site_label
_atom_site_type_symbol
_atom_site_fract_x
_atom_site_fract_y
_atom_site_fract_z
_atom_site_occupancy
_atom_site_U_iso_or_equiv
Pd1 Pd 0 0.0596 0.1632 0.148 0.0
Ga1 Ga 0 0.0596 0.1632 0.592 0.0
Ca1 Ca 0 0.25 0.5505 1 0.0
